data_7003873
loop_
_publ_author_name
'Willans, Charlotte E.'
'Fish, Cheryl'
'Green, Michael'
'Kilby, Richard J.'
'Lynam, Jason M.'
'Russell, Christopher A.'
'Whitwood, Adrian C.'

_publ_section_title
;
 Nucleophilic substitution reactions of the tricyclic triphosphorus
 cage P3(CBut)2: a novel route to polyphosphorus phosphenium complexes
;
_journal_issue 26
_journal_name_full 'Dalton Transactions'
_journal_page_first 3422
_journal_page_last 3428
_journal_paper_doi 10.1039/b800864g
_journal_year 2008
_chemical_formula_moiety 'C13 H27 P4, 2(C F3 O3 S), Tl'
_chemical_formula_sum 'C15 H27 F6 O6 P4 S2 Tl'
_chemical_formula_weight 809.74
_chemical_name_systematic
;
?
;
_space_group_IT_number 14
_symmetry_cell_setting monoclinic
_symmetry_space_group_name_Hall '-P 2ybc'
_symmetry_space_group_name_H-M 'P 1 21/c 1'
_atom_sites_solution_hydrogens geom
_atom_sites_solution_primary direct
_atom_sites_solution_secondary difmap
_audit_creation_method SHELXL-97
_cell_angle_alpha 90.00
_cell_angle_beta 94.211(2)
_cell_angle_gamma 90.00
_cell_formula_units_Z 4
_cell_length_a 13.6272(13)
_cell_length_b 10.5615(10)
_cell_length_c 19.5594(19)
_cell_measurement_reflns_used 4659
_cell_measurement_temperature 100(2)
_cell_measurement_theta_max 26.98
_cell_measurement_theta_min 2.44
_cell_volume 2807.5(5)
_computing_cell_refinement 'Bruker SMART'
_computing_data_collection 'Bruker SMART'
_computing_data_reduction 'Bruker SAINT'
_computing_molecular_graphics 'Bruker SHELXTL'
_computing_publication_material 'Bruker SHELXTL'
_computing_structure_refinement 'SHELXL-97 (Sheldrick, 1997)'
_computing_structure_solution 'SHELXS-97 (Sheldrick, 1990)'
_diffrn_ambient_temperature 100(2)
_diffrn_measured_fraction_theta_full 0.970
_diffrn_measured_fraction_theta_max 0.970
_diffrn_measurement_device_type 'CCD area detector'
_diffrn_measurement_method 'phi and omega scans'
_diffrn_radiation_monochromator graphite
_diffrn_radiation_source 'fine-focus sealed tube'
_diffrn_radiation_type MoK\a
_diffrn_radiation_wavelength 0.71073
_diffrn_reflns_av_R_equivalents 0.0433
_diffrn_reflns_av_sigmaI/netI 0.0557
_diffrn_reflns_limit_h_max 19
_diffrn_reflns_limit_h_min -19
_diffrn_reflns_limit_k_max 14
_diffrn_reflns_limit_k_min -13
_diffrn_reflns_limit_l_max 27
_diffrn_reflns_limit_l_min -25
_diffrn_reflns_number 23539
_diffrn_reflns_theta_full 30.06
_diffrn_reflns_theta_max 30.06
_diffrn_reflns_theta_min 1.50
_exptl_absorpt_coefficient_mu 6.197
_exptl_absorpt_correction_T_max 0.830
_exptl_absorpt_correction_T_min 0.526
_exptl_absorpt_correction_type multi-scan
_exptl_absorpt_process_details 'SADABS v2.03; (Sheldrick)'
_exptl_crystal_colour colourless
_exptl_crystal_density_diffrn 1.916
_exptl_crystal_density_meas 0
_exptl_crystal_density_method 'not measured'
_exptl_crystal_description plate
_exptl_crystal_F_000 1568
_exptl_crystal_size_max 0.30
_exptl_crystal_size_mid 0.10
_exptl_crystal_size_min 0.03
_refine_diff_density_max 1.250
_refine_diff_density_min -0.839
_refine_diff_density_rms 0.131
_refine_ls_extinction_method none
_refine_ls_goodness_of_fit_ref 0.975
_refine_ls_hydrogen_treatment constr
_refine_ls_matrix_type full
_refine_ls_number_parameters 316
_refine_ls_number_reflns 7993
_refine_ls_number_restraints 0
_refine_ls_restrained_S_all 0.975
_refine_ls_R_factor_all 0.0619
_refine_ls_R_factor_gt 0.0320
_refine_ls_shift/su_max 0.002
_refine_ls_shift/su_mean 0.000
_refine_ls_structure_factor_coef Fsqd
_refine_ls_weighting_details 'calc w=1/[\s^2^(Fo^2^)+(0.0188P)^2^+0.0000P] where P=(Fo^2^+2Fc^2^)/3'
_refine_ls_weighting_scheme calc
_refine_ls_wR_factor_gt 0.0568
_refine_ls_wR_factor_ref 0.0642
_reflns_number_gt 5444
_reflns_number_total 7993
_reflns_threshold_expression >2sigma(I)
_cod_data_source_file b800864g.txt
_cod_data_source_block jml0513m
_cod_depositor_comments
;
The following automatic conversions were performed:
'_symmetry_cell_setting' value 'Monoclinic' changed to 'monoclinic'
according to '/home/saulius/struct/CIF-dictionaries/cif_core.dic'
dictionary named 'cif_core.dic' version 2.4.1 from 2010-06-29.

Automatic conversion script
Id: cif_fix_enum 1527 2010-12-29 10:47:43Z saulius 
;
_cod_original_sg_symbol_H-M P2(1)/c
_cod_database_code 7003873

loop_
_symmetry_equiv_pos_as_xyz
'x, y, z'
'-x, y+1/2, -z+1/2'
'-x, -y, -z'
'x, -y-1/2, z-1/2'

loop_
_atom_site_label
_atom_site_type_symbol
_atom_site_fract_x
_atom_site_fract_y
_atom_site_fract_z
_atom_site_U_iso_or_equiv
_atom_site_adp_type
_atom_site_occupancy
_atom_site_symmetry_multiplicity
_atom_site_calc_flag
_atom_site_refinement_flags
_atom_site_disorder_assembly
_atom_site_disorder_group
C1 C 0.6234(2) 0.4016(3) 0.78452(17) 0.0170(7) Uani 1 1 d . . .
C2 C 0.6040(2) 0.3974(3) 0.86030(17) 0.0221(8) Uani 1 1 d . . .
C3 C 0.6969(2) 0.3558(4) 0.90301(18) 0.0262(8) Uani 1 1 d . . .
H3A H 0.7178 0.2727 0.8872 0.039 Uiso 1 1 calc R . .
H3B H 0.6830 0.3503 0.9514 0.039 Uiso 1 1 calc R . .
H3C H 0.7494 0.4177 0.8978 0.039 Uiso 1 1 calc R . .
C4 C 0.5713(3) 0.5286(4) 0.8831(2) 0.0374(10) Uani 1 1 d . . .
H4A H 0.6249 0.5894 0.8790 0.056 Uiso 1 1 calc R . .
H4B H 0.5545 0.5247 0.9310 0.056 Uiso 1 1 calc R . .
H4C H 0.5135 0.5557 0.8540 0.056 Uiso 1 1 calc R . .
C5 C 0.5220(3) 0.3009(4) 0.8700(2) 0.0340(10) Uani 1 1 d . . .
H5A H 0.4635 0.3235 0.8404 0.051 Uiso 1 1 calc R . .
H5B H 0.5058 0.3012 0.9180 0.051 Uiso 1 1 calc R . .
H5C H 0.5445 0.2162 0.8578 0.051 Uiso 1 1 calc R . .
C6 C 0.6420(2) 0.4048(3) 0.67086(16) 0.0176(7) Uani 1 1 d . . .
C7 C 0.6486(3) 0.4053(3) 0.59363(18) 0.0236(8) Uani 1 1 d . . .
C8 C 0.6418(4) 0.5428(4) 0.5681(2) 0.0464(12) Uani 1 1 d . . .
H8A H 0.5786 0.5792 0.5790 0.070 Uiso 1 1 calc R . .
H8B H 0.6467 0.5446 0.5184 0.070 Uiso 1 1 calc R . .
H8C H 0.6956 0.5924 0.5907 0.070 Uiso 1 1 calc R . .
C9 C 0.7464(3) 0.3482(3) 0.57558(18) 0.0245(8) Uani 1 1 d . . .
H9A H 0.8008 0.3999 0.5958 0.037 Uiso 1 1 calc R . .
H9B H 0.7489 0.3463 0.5256 0.037 Uiso 1 1 calc R . .
H9C H 0.7522 0.2618 0.5937 0.037 Uiso 1 1 calc R . .
C10 C 0.5648(3) 0.3253(5) 0.5596(2) 0.0446(12) Uani 1 1 d . . .
H10A H 0.5699 0.2384 0.5770 0.067 Uiso 1 1 calc R . .
H10B H 0.5695 0.3249 0.5098 0.067 Uiso 1 1 calc R . .
H10C H 0.5014 0.3615 0.5701 0.067 Uiso 1 1 calc R . .
C11 C 0.9011(2) 0.3482(3) 0.75504(19) 0.0253(8) Uani 1 1 d . . .
H11A H 0.9729 0.3551 0.7615 0.038 Uiso 1 1 calc R . .
H11B H 0.8829 0.3049 0.7117 0.038 Uiso 1 1 calc R . .
H11C H 0.8766 0.2998 0.7930 0.038 Uiso 1 1 calc R . .
C12 C 0.8985(3) 0.5968(3) 0.68743(19) 0.0293(9) Uani 1 1 d . . .
H12A H 0.8739 0.6838 0.6893 0.044 Uiso 1 1 calc R . .
H12B H 0.8789 0.5601 0.6425 0.044 Uiso 1 1 calc R . .
H12C H 0.9704 0.5971 0.6946 0.044 Uiso 1 1 calc R . .
C13 C 0.8846(3) 0.5846(4) 0.83136(19) 0.0296(9) Uani 1 1 d . . .
H13A H 0.8633 0.5358 0.8702 0.044 Uiso 1 1 calc R . .
H13B H 0.8543 0.6688 0.8310 0.044 Uiso 1 1 calc R . .
H13C H 0.9564 0.5933 0.8356 0.044 Uiso 1 1 calc R . .
C14 C 0.2455(3) 0.0623(4) 0.1297(2) 0.0292(9) Uani 1 1 d . . .
C15 C 0.7447(3) 0.5820(4) 0.0850(2) 0.0312(9) Uani 1 1 d . . .
F1 F 0.31231(14) -0.0155(2) 0.10698(11) 0.0336(5) Uani 1 1 d . . .
F2 F 0.26979(16) 0.1798(2) 0.11146(14) 0.0487(7) Uani 1 1 d . . .
F3 F 0.25196(18) 0.0571(3) 0.19766(12) 0.0541(7) Uani 1 1 d . . .
F4 F 0.73116(17) 0.6191(3) 0.14839(13) 0.0556(8) Uani 1 1 d . . .
F5 F 0.72100(18) 0.6782(2) 0.04347(14) 0.0537(7) Uani 1 1 d . . .
F6 F 0.68165(15) 0.4889(2) 0.06890(13) 0.0404(6) Uani 1 1 d . . .
O1 O 0.11137(18) -0.1093(2) 0.11366(14) 0.0323(6) Uani 1 1 d . . .
O2 O 0.12254(18) 0.0446(3) 0.02227(13) 0.0317(6) Uani 1 1 d . . .
O3 O 0.05873(18) 0.1092(2) 0.12920(13) 0.0300(6) Uani 1 1 d . . .
O4 O 0.92911(17) 0.6385(2) 0.10509(13) 0.0283(6) Uani 1 1 d . . .
O5 O 0.87816(18) 0.5152(3) 0.00466(14) 0.0360(7) Uani 1 1 d . . .
O6 O 0.88019(19) 0.4182(3) 0.11742(15) 0.0394(7) Uani 1 1 d . . .
P1 P 0.68328(6) 0.52563(8) 0.73535(4) 0.01582(18) Uani 1 1 d . . .
P2 P 0.64363(7) 0.26169(9) 0.72797(5) 0.02179(19) Uani 1 1 d . . .
P3 P 0.52078(6) 0.38863(10) 0.71339(5) 0.0239(2) Uani 1 1 d . . .
P4 P 0.84772(6) 0.50416(8) 0.75313(5) 0.01805(19) Uani 1 1 d . . .
S1 S 0.12057(6) 0.02250(8) 0.09485(5) 0.02287(19) Uani 1 1 d . . .
S2 S 0.87198(6) 0.53240(9) 0.07736(5) 0.02214(19) Uani 1 1 d . . .
Tl1 Tl 0.025813(9) 0.749721(14) -0.002359(7) 0.02393(4) Uani 1 1 d . . .

loop_
_atom_site_aniso_label
_atom_site_aniso_U_11
_atom_site_aniso_U_22
_atom_site_aniso_U_33
_atom_site_aniso_U_23
_atom_site_aniso_U_13
_atom_site_aniso_U_12
C1 0.0137(15) 0.0182(17) 0.0188(18) 0.0031(14) -0.0004(13) -0.0015(13)
C2 0.0204(17) 0.026(2) 0.0204(19) 0.0056(15) 0.0020(14) -0.0031(14)
C3 0.0228(18) 0.032(2) 0.024(2) 0.0059(16) 0.0021(15) -0.0076(16)
C4 0.053(3) 0.035(2) 0.026(2) 0.0054(18) 0.016(2) 0.012(2)
C5 0.0243(19) 0.050(3) 0.028(2) 0.0097(19) 0.0054(17) -0.0047(18)
C6 0.0186(16) 0.0172(18) 0.0168(18) -0.0002(13) -0.0002(13) 0.0031(13)
C7 0.0265(18) 0.023(2) 0.021(2) -0.0014(15) 0.0002(15) 0.0095(15)
C8 0.080(3) 0.041(3) 0.019(2) 0.0107(19) 0.009(2) 0.030(2)
C9 0.0274(18) 0.0223(19) 0.024(2) -0.0011(15) 0.0058(15) 0.0028(15)
C10 0.029(2) 0.077(4) 0.026(2) -0.023(2) -0.0058(18) 0.006(2)
C11 0.0194(17) 0.0221(19) 0.035(2) 0.0013(16) 0.0029(16) 0.0029(14)
C12 0.0266(19) 0.024(2) 0.039(2) 0.0052(17) 0.0099(17) -0.0068(16)
C13 0.0258(19) 0.028(2) 0.035(2) -0.0071(17) -0.0011(17) -0.0074(16)
C14 0.0251(19) 0.028(2) 0.035(2) -0.0076(17) 0.0049(17) -0.0028(16)
C15 0.0256(19) 0.032(2) 0.036(2) -0.0077(18) 0.0039(17) -0.0006(17)
F1 0.0220(10) 0.0372(14) 0.0419(14) -0.0038(11) 0.0038(10) 0.0054(10)
F2 0.0302(13) 0.0268(14) 0.090(2) -0.0088(13) 0.0079(13) -0.0080(10)
F3 0.0449(15) 0.088(2) 0.0287(15) -0.0148(14) 0.0006(12) -0.0033(14)
F4 0.0327(13) 0.088(2) 0.0481(17) -0.0358(15) 0.0160(12) -0.0051(14)
F5 0.0432(15) 0.0378(16) 0.080(2) 0.0122(14) 0.0061(14) 0.0173(12)
F6 0.0193(10) 0.0411(15) 0.0606(17) -0.0138(12) 0.0013(11) -0.0037(10)
O1 0.0285(14) 0.0176(14) 0.0514(18) -0.0007(12) 0.0084(13) -0.0014(11)
O2 0.0272(14) 0.0386(17) 0.0292(16) -0.0003(13) 0.0016(12) 0.0079(12)
O3 0.0272(13) 0.0266(15) 0.0379(16) -0.0059(12) 0.0135(12) -0.0013(11)
O4 0.0264(13) 0.0246(14) 0.0342(15) -0.0085(12) 0.0048(11) -0.0104(11)
O5 0.0269(14) 0.053(2) 0.0288(16) -0.0194(14) 0.0035(12) -0.0020(13)
O6 0.0273(14) 0.0257(16) 0.064(2) 0.0128(14) -0.0059(14) -0.0025(12)
P1 0.0152(4) 0.0159(4) 0.0164(5) 0.0021(3) 0.0017(3) 0.0026(3)
P2 0.0233(4) 0.0176(5) 0.0240(5) -0.0010(4) -0.0016(3) -0.0027(4)
P3 0.0148(4) 0.0328(6) 0.0235(5) -0.0004(4) -0.0022(4) -0.0011(4)
P4 0.0141(4) 0.0151(4) 0.0250(5) 0.0006(4) 0.0018(4) -0.0007(3)
S1 0.0197(4) 0.0194(5) 0.0300(5) -0.0033(4) 0.0054(4) 0.0003(4)
S2 0.0184(4) 0.0198(5) 0.0281(5) -0.0065(4) 0.0006(4) -0.0022(4)
Tl1 0.02555(7) 0.02002(7) 0.02664(8) -0.00192(7) 0.00464(5) 0.00128(7)

loop_
_atom_type_symbol
_atom_type_description
_atom_type_scat_dispersion_real
_atom_type_scat_dispersion_imag
_atom_type_scat_source
C C 0.0033 0.0016 'International Tables Vol C Tables 4.2.6.8 and 6.1.1.4'
H H 0.0000 0.0000 'International Tables Vol C Tables 4.2.6.8 and 6.1.1.4'
O O 0.0106 0.0060 'International Tables Vol C Tables 4.2.6.8 and 6.1.1.4'
F F 0.0171 0.0103 'International Tables Vol C Tables 4.2.6.8 and 6.1.1.4'
P P 0.1023 0.0942 'International Tables Vol C Tables 4.2.6.8 and 6.1.1.4'
S S 0.1246 0.1234 'International Tables Vol C Tables 4.2.6.8 and 6.1.1.4'
Tl Tl -2.8358 9.6688 'International Tables Vol C Tables 4.2.6.8 and 6.1.1.4'

loop_
_geom_angle_atom_site_label_1
_geom_angle_atom_site_label_2
_geom_angle_atom_site_label_3
_geom_angle
_geom_angle_site_symmetry_1
_geom_angle_site_symmetry_3
_geom_angle_publ_flag
C2 C1 P1 129.8(2) . . ?
C2 C1 P2 126.4(2) . . ?
P1 C1 P2 99.31(16) . . ?
C2 C1 P3 122.5(2) . . ?
P1 C1 P3 89.96(14) . . ?
P2 C1 P3 69.20(12) . . ?
C1 C2 C3 110.1(3) . . ?
C1 C2 C4 109.4(3) . . ?
C3 C2 C4 110.4(3) . . ?
C1 C2 C5 108.6(3) . . ?
C3 C2 C5 108.8(3) . . ?
C4 C2 C5 109.6(3) . . ?
C2 C3 H3A 109.5 . . ?
C2 C3 H3B 109.5 . . ?
H3A C3 H3B 109.5 . . ?
C2 C3 H3C 109.5 . . ?
H3A C3 H3C 109.5 . . ?
H3B C3 H3C 109.5 . . ?
C2 C4 H4A 109.5 . . ?
C2 C4 H4B 109.5 . . ?
H4A C4 H4B 109.5 . . ?
C2 C4 H4C 109.5 . . ?
H4A C4 H4C 109.5 . . ?
H4B C4 H4C 109.5 . . ?
C2 C5 H5A 109.5 . . ?
C2 C5 H5B 109.5 . . ?
H5A C5 H5B 109.5 . . ?
C2 C5 H5C 109.5 . . ?
H5A C5 H5C 109.5 . . ?
H5B C5 H5C 109.5 . . ?
C7 C6 P1 129.6(3) . . ?
C7 C6 P2 126.5(2) . . ?
P1 C6 P2 99.18(15) . . ?
C7 C6 P3 123.3(2) . . ?
P1 C6 P3 89.68(14) . . ?
P2 C6 P3 69.04(12) . . ?
C6 C7 C9 110.2(3) . . ?
C6 C7 C10 109.5(3) . . ?
C9 C7 C10 108.5(3) . . ?
C6 C7 C8 108.6(3) . . ?
C9 C7 C8 109.4(3) . . ?
C10 C7 C8 110.7(3) . . ?
C7 C8 H8A 109.5 . . ?
C7 C8 H8B 109.5 . . ?
H8A C8 H8B 109.5 . . ?
C7 C8 H8C 109.5 . . ?
H8A C8 H8C 109.5 . . ?
H8B C8 H8C 109.5 . . ?
C7 C9 H9A 109.5 . . ?
C7 C9 H9B 109.5 . . ?
H9A C9 H9B 109.5 . . ?
C7 C9 H9C 109.5 . . ?
H9A C9 H9C 109.5 . . ?
H9B C9 H9C 109.5 . . ?
C7 C10 H10A 109.5 . . ?
C7 C10 H10B 109.5 . . ?
H10A C10 H10B 109.5 . . ?
C7 C10 H10C 109.5 . . ?
H10A C10 H10C 109.5 . . ?
H10B C10 H10C 109.5 . . ?
P4 C11 H11A 109.5 . . ?
P4 C11 H11B 109.5 . . ?
H11A C11 H11B 109.5 . . ?
P4 C11 H11C 109.5 . . ?
H11A C11 H11C 109.5 . . ?
H11B C11 H11C 109.5 . . ?
P4 C12 H12A 109.5 . . ?
P4 C12 H12B 109.5 . . ?
H12A C12 H12B 109.5 . . ?
P4 C12 H12C 109.5 . . ?
H12A C12 H12C 109.5 . . ?
H12B C12 H12C 109.5 . . ?
P4 C13 H13A 109.5 . . ?
P4 C13 H13B 109.5 . . ?
H13A C13 H13B 109.5 . . ?
P4 C13 H13C 109.5 . . ?
H13A C13 H13C 109.5 . . ?
H13B C13 H13C 109.5 . . ?
F3 C14 F1 108.3(3) . . ?
F3 C14 F2 107.8(3) . . ?
F1 C14 F2 107.2(3) . . ?
F3 C14 S1 110.7(3) . . ?
F1 C14 S1 112.0(3) . . ?
F2 C14 S1 110.7(3) . . ?
F4 C15 F5 107.6(3) . . ?
F4 C15 F6 108.0(3) . . ?
F5 C15 F6 107.3(3) . . ?
F4 C15 S2 111.0(3) . . ?
F5 C15 S2 111.0(3) . . ?
F6 C15 S2 111.7(3) . . ?
C1 P3 C6 72.51(14) . . ?
C1 P3 P2 54.83(10) . . ?
C6 P3 P2 54.78(10) . . ?
C1 P3 P1 44.20(10) . . ?
C6 P3 P1 44.27(10) . . ?
P2 P3 P1 71.68(4) . . ?
C1 P2 C6 73.82(14) . . ?
C1 P2 P3 55.98(10) . . ?
C6 P2 P3 56.18(10) . . ?
C1 P1 C6 75.08(15) . . ?
C1 P1 P4 108.65(10) . . ?
C6 P1 P4 106.55(11) . . ?
C1 P1 P3 45.84(10) . . ?
C6 P1 P3 46.05(10) . . ?
P4 P1 P3 141.12(5) . . ?
C13 P4 C12 104.75(18) . . ?
C13 P4 C11 109.20(17) . . ?
C12 P4 C11 109.72(17) . . ?
C13 P4 P1 107.33(13) . . ?
C12 P4 P1 105.42(13) . . ?
C11 P4 P1 119.42(12) . . ?
O2 S1 O3 114.17(16) . . ?
O2 S1 O1 114.48(16) . . ?
O3 S1 O1 115.31(16) . . ?
O2 S1 C14 104.20(17) . . ?
O3 S1 C14 103.84(16) . . ?
O1 S1 C14 102.75(17) . . ?
O6 S2 O5 115.06(18) . . ?
O6 S2 O4 115.29(16) . . ?
O5 S2 O4 113.48(16) . . ?
O6 S2 C15 103.40(18) . . ?
O5 S2 C15 103.97(17) . . ?
O4 S2 C15 103.59(16) . . ?

loop_
_geom_bond_atom_site_label_1
_geom_bond_atom_site_label_2
_geom_bond_distance
_geom_bond_site_symmetry_2
_geom_bond_publ_flag
C1 C2 1.525(5) . ?
C1 P1 1.850(3) . ?
C1 P2 1.878(3) . ?
C1 P3 1.904(3) . ?
C2 C3 1.529(5) . ?
C2 C4 1.532(5) . ?
C2 C5 1.535(5) . ?
C3 H3A 0.9800 . ?
C3 H3B 0.9800 . ?
C3 H3C 0.9800 . ?
C4 H4A 0.9800 . ?
C4 H4B 0.9800 . ?
C4 H4C 0.9800 . ?
C5 H5A 0.9800 . ?
C5 H5B 0.9800 . ?
C5 H5C 0.9800 . ?
C6 C7 1.520(5) . ?
C6 P1 1.852(3) . ?
C6 P2 1.879(3) . ?
C6 P3 1.911(3) . ?
C7 C9 1.527(5) . ?
C7 C10 1.533(5) . ?
C7 C8 1.537(5) . ?
C8 H8A 0.9800 . ?
C8 H8B 0.9800 . ?
C8 H8C 0.9800 . ?
C9 H9A 0.9800 . ?
C9 H9B 0.9800 . ?
C9 H9C 0.9800 . ?
C10 H10A 0.9800 . ?
C10 H10B 0.9800 . ?
C10 H10C 0.9800 . ?
C11 P4 1.800(3) . ?
C11 H11A 0.9800 . ?
C11 H11B 0.9800 . ?
C11 H11C 0.9800 . ?
C12 P4 1.794(3) . ?
C12 H12A 0.9800 . ?
C12 H12B 0.9800 . ?
C12 H12C 0.9800 . ?
C13 P4 1.790(4) . ?
C13 H13A 0.9800 . ?
C13 H13B 0.9800 . ?
C13 H13C 0.9800 . ?
C14 F3 1.326(4) . ?
C14 F1 1.327(4) . ?
C14 F2 1.340(4) . ?
C14 S1 1.836(4) . ?
C15 F4 1.326(4) . ?
C15 F5 1.326(5) . ?
C15 F6 1.328(4) . ?
C15 S2 1.829(4) . ?
O1 S1 1.448(3) . ?
O2 S1 1.441(3) . ?
O3 S1 1.444(2) . ?
O4 S2 1.447(2) . ?
O5 S2 1.442(3) . ?
O6 S2 1.438(3) . ?
P3 P2 2.1475(13) . ?
P3 P1 2.6538(12) . ?
P1 P4 2.2537(12) . ?

loop_
_geom_torsion_atom_site_label_1
_geom_torsion_atom_site_label_2
_geom_torsion_atom_site_label_3
_geom_torsion_atom_site_label_4
_geom_torsion
_geom_torsion_site_symmetry_1
_geom_torsion_site_symmetry_2
_geom_torsion_site_symmetry_3
_geom_torsion_site_symmetry_4
_geom_torsion_publ_flag
P1 C1 C2 C3 -81.2(4) . . . . ?
P2 C1 C2 C3 69.9(4) . . . . ?
P3 C1 C2 C3 156.9(2) . . . . ?
P1 C1 C2 C4 40.3(4) . . . . ?
P2 C1 C2 C4 -168.6(3) . . . . ?
P3 C1 C2 C4 -81.7(3) . . . . ?
P1 C1 C2 C5 159.8(3) . . . . ?
P2 C1 C2 C5 -49.1(4) . . . . ?
P3 C1 C2 C5 37.8(4) . . . . ?
P1 C6 C7 C9 88.6(4) . . . . ?
P2 C6 C7 C9 -61.7(4) . . . . ?
P3 C6 C7 C9 -149.0(3) . . . . ?
P1 C6 C7 C10 -152.2(3) . . . . ?
P2 C6 C7 C10 57.5(4) . . . . ?
P3 C6 C7 C10 -29.8(4) . . . . ?
P1 C6 C7 C8 -31.1(4) . . . . ?
P2 C6 C7 C8 178.6(3) . . . . ?
P3 C6 C7 C8 91.2(4) . . . . ?
C2 C1 P3 C6 -179.5(3) . . . . ?
P1 C1 P3 C6 41.15(13) . . . . ?
P2 C1 P3 C6 -58.83(12) . . . . ?
C2 C1 P3 P2 -120.7(3) . . . . ?
P1 C1 P3 P2 99.98(14) . . . . ?
C2 C1 P3 P1 139.3(3) . . . . ?
P2 C1 P3 P1 -99.98(14) . . . . ?
C7 C6 P3 C1 179.5(3) . . . . ?
P1 C6 P3 C1 -41.09(13) . . . . ?
P2 C6 P3 C1 58.88(12) . . . . ?
C7 C6 P3 P2 120.7(3) . . . . ?
P1 C6 P3 P2 -99.97(13) . . . . ?
C7 C6 P3 P1 -139.4(3) . . . . ?
P2 C6 P3 P1 99.97(13) . . . . ?
C2 C1 P2 C6 175.5(3) . . . . ?
P1 C1 P2 C6 -26.60(14) . . . . ?
P3 C1 P2 C6 59.78(12) . . . . ?
C2 C1 P2 P3 115.7(3) . . . . ?
P1 C1 P2 P3 -86.38(13) . . . . ?
C7 C6 P2 C1 -176.2(3) . . . . ?
P1 C6 P2 C1 26.56(14) . . . . ?
P3 C6 P2 C1 -59.54(12) . . . . ?
C7 C6 P2 P3 -116.7(3) . . . . ?
P1 C6 P2 P3 86.10(14) . . . . ?
C6 P3 P2 C1 92.72(17) . . . . ?
P1 P3 P2 C1 46.32(12) . . . . ?
C1 P3 P2 C6 -92.72(17) . . . . ?
P1 P3 P2 C6 -46.40(12) . . . . ?
C2 C1 P1 C6 -176.4(3) . . . . ?
P2 C1 P1 C6 26.84(14) . . . . ?
P3 C1 P1 C6 -42.06(13) . . . . ?
C2 C1 P1 P4 80.8(3) . . . . ?
P2 C1 P1 P4 -75.94(13) . . . . ?
P3 C1 P1 P4 -144.84(9) . . . . ?
C2 C1 P1 P3 -134.3(4) . . . . ?
P2 C1 P1 P3 68.90(13) . . . . ?
C7 C6 P1 C1 177.0(3) . . . . ?
P2 C6 P1 C1 -26.81(14) . . . . ?
P3 C6 P1 C1 41.88(13) . . . . ?
C7 C6 P1 P4 -77.6(3) . . . . ?
P2 C6 P1 P4 78.62(13) . . . . ?
P3 C6 P1 P4 147.32(9) . . . . ?
C7 C6 P1 P3 135.1(4) . . . . ?
P2 C6 P1 P3 -68.69(13) . . . . ?
C6 P3 P1 C1 -115.9(2) . . . . ?
P2 P3 P1 C1 -58.00(15) . . . . ?
C1 P3 P1 C6 115.9(2) . . . . ?
P2 P3 P1 C6 57.95(14) . . . . ?
C1 P3 P1 P4 60.39(16) . . . . ?
C6 P3 P1 P4 -55.56(16) . . . . ?
P2 P3 P1 P4 2.39(8) . . . . ?
C1 P1 P4 C13 -83.87(18) . . . . ?
C6 P1 P4 C13 -163.32(17) . . . . ?
P3 P1 P4 C13 -125.04(15) . . . . ?
C1 P1 P4 C12 164.86(17) . . . . ?
C6 P1 P4 C12 85.41(18) . . . . ?
P3 P1 P4 C12 123.69(15) . . . . ?
C1 P1 P4 C11 40.98(19) . . . . ?
C6 P1 P4 C11 -38.46(19) . . . . ?
P3 P1 P4 C11 -0.19(17) . . . . ?
F3 C14 S1 O2 174.3(3) . . . . ?
F1 C14 S1 O2 -64.7(3) . . . . ?
F2 C14 S1 O2 54.9(3) . . . . ?
F3 C14 S1 O3 54.5(3) . . . . ?
F1 C14 S1 O3 175.5(3) . . . . ?
F2 C14 S1 O3 -65.0(3) . . . . ?
F3 C14 S1 O1 -66.0(3) . . . . ?
F1 C14 S1 O1 55.0(3) . . . . ?
F2 C14 S1 O1 174.6(3) . . . . ?
F4 C15 S2 O6 68.4(3) . . . . ?
F5 C15 S2 O6 -171.9(3) . . . . ?
F6 C15 S2 O6 -52.2(3) . . . . ?
F4 C15 S2 O5 -171.1(3) . . . . ?
F5 C15 S2 O5 -51.4(3) . . . . ?
F6 C15 S2 O5 68.3(3) . . . . ?
F4 C15 S2 O4 -52.2(3) . . . . ?
F5 C15 S2 O4 67.4(3) . . . . ?
F6 C15 S2 O4 -172.8(3) . . . . ?
